data_4519168
loop_
_publ_author_name
'Zhang, Xinyu'
'Sivaguru, Paramasivam'
'Zanoni, Giuseppe'
'Han, Xinyue'
'Tong, Minghui'
'Bi, Xihe'

_publ_section_title
;
 Catalytic Asymmetric C(sp3)--H Carbene Insertion Approach to Access
 Enantioenriched 3-Fluoroalkyl 2,3-Dihydrobenzofurans
;
_journal_issue 22
_journal_name_full 'ACS Catalysis'
_journal_page_first 14293
_journal_page_last 14301
_journal_paper_doi 10.1021/acscatal.1c04523
_journal_volume 11
_journal_year 2021
_chemical_formula_moiety 'C15 H15 F3 O'
_chemical_formula_sum 'C15 H15 F3 O'
_chemical_formula_weight 268.27
_space_group_crystal_system monoclinic
_space_group_IT_number 4
_space_group_name_Hall 'P 2yb'
_space_group_name_H-M_alt 'P 1 21 1'
_atom_sites_solution_hydrogens geom
_atom_sites_solution_primary dual
_audit_creation_date 2021-04-09
_audit_creation_method
;
Olex2 1.2
(compiled 2018.05.29 svn.r3508 for OlexSys, GUI svn.r5506)
;
_cell_angle_alpha 90
_cell_angle_beta 113.17(4)
_cell_angle_gamma 90
_cell_formula_units_Z 2
_cell_length_a 10.697(4)
_cell_length_b 5.5963(19)
_cell_length_c 12.344(4)
_cell_measurement_reflns_used 804
_cell_measurement_temperature 293(2)
_cell_measurement_theta_max 23.8200
_cell_measurement_theta_min 4.1490
_cell_volume 679.4(5)
_computing_cell_refinement 'CrysAlisPro 1.171.39.38a (Rigaku OD, 2017)'
_computing_data_collection 'CrysAlisPro 1.171.39.38a (Rigaku OD, 2017)'
_computing_data_reduction 'CrysAlisPro 1.171.39.38a (Rigaku OD, 2017)'
_computing_molecular_graphics 'Olex2 (Dolomanov et al., 2009)'
_computing_publication_material 'Olex2 (Dolomanov et al., 2009)'
_computing_structure_refinement 'ShelXL (Sheldrick, 2015)'
_computing_structure_solution 'ShelXT (Sheldrick, 2015)'
_diffrn_ambient_temperature 293(2)
_diffrn_detector 'CCD plate'
_diffrn_detector_area_resol_mean 10.2375
_diffrn_detector_type Ruby
_diffrn_measured_fraction_theta_full 0.993
_diffrn_measured_fraction_theta_max 0.841
_diffrn_measurement_details
;
List of Runs (angles in degrees, time in seconds):

  # Type    Start    End  Width  t~exp~   \w     \q     \k     \f   Frames
--------------------------------------------------------------------------
  1  \w    -82.00  16.00   1.00    2.21    --   -9.92 -57.00-180.00   98
  2  \w    -99.00 -35.00   1.00    2.21    --   -9.92-178.00 -60.00   64
;
_diffrn_measurement_device 'four-circle diffractometer'
_diffrn_measurement_device_type 'Xcalibur, Ruby, Gemini ultra'
_diffrn_measurement_method '\w scans'
_diffrn_orient_matrix_type 'CrysAlisPro convention (1999,Acta A55,543-557)'
_diffrn_orient_matrix_UB_11 -0.0688368000
_diffrn_orient_matrix_UB_12 -0.0105476000
_diffrn_orient_matrix_UB_13 -0.0397241000
_diffrn_orient_matrix_UB_21 -0.0056395000
_diffrn_orient_matrix_UB_22 0.1264322000
_diffrn_orient_matrix_UB_23 -0.0036628000
_diffrn_orient_matrix_UB_31 0.0204068000
_diffrn_orient_matrix_UB_32 -0.0008035000
_diffrn_orient_matrix_UB_33 -0.0481546000
_diffrn_radiation_monochromator graphite
_diffrn_radiation_probe x-ray
_diffrn_radiation_type MoK\a
_diffrn_radiation_wavelength 0.71073
_diffrn_reflns_av_R_equivalents 0.0182
_diffrn_reflns_av_unetI/netI 0.0408
_diffrn_reflns_Laue_measured_fraction_full 0.993
_diffrn_reflns_Laue_measured_fraction_max 0.841
_diffrn_reflns_limit_h_max 9
_diffrn_reflns_limit_h_min -14
_diffrn_reflns_limit_k_max 7
_diffrn_reflns_limit_k_min -5
_diffrn_reflns_limit_l_max 16
_diffrn_reflns_limit_l_min -16
_diffrn_reflns_number 3143
_diffrn_reflns_point_group_measured_fraction_full 0.787
_diffrn_reflns_point_group_measured_fraction_max 0.628
_diffrn_reflns_theta_full 25.242
_diffrn_reflns_theta_max 29.434
_diffrn_reflns_theta_min 3.591
_diffrn_source 'fine-focus sealed X-ray tube'
_diffrn_source_type 'Enhance (Mo) X-ray Source'
_exptl_absorpt_coefficient_mu 0.109
_exptl_absorpt_correction_T_max 1.00000
_exptl_absorpt_correction_T_min 0.53173
_exptl_absorpt_correction_type multi-scan
_exptl_absorpt_process_details
;
CrysAlisPro 1.171.39.38a (Rigaku Oxford Diffraction, 2017)
Empirical absorption correction using spherical harmonics,
 implemented in SCALE3 ABSPACK scaling algorithm.
;
_exptl_crystal_colour colourless
_exptl_crystal_colour_primary colourless
_exptl_crystal_density_diffrn 1.311
_exptl_crystal_description block
_exptl_crystal_F_000 280
_refine_diff_density_max 0.166
_refine_diff_density_min -0.234
_refine_diff_density_rms 0.060
_refine_ls_abs_structure_details
;
 Flack x determined using 434 quotients [(I+)-(I-)]/[(I+)+(I-)]
 (Parsons, Flack and Wagner, Acta Cryst. B69 (2013) 249-259).
;
_refine_ls_abs_structure_Flack -0.2(6)
_refine_ls_extinction_method none
_refine_ls_goodness_of_fit_ref 1.045
_refine_ls_hydrogen_treatment constr
_refine_ls_matrix_type full
_refine_ls_number_parameters 173
_refine_ls_number_reflns 2368
_refine_ls_number_restraints 1
_refine_ls_restrained_S_all 1.045
_refine_ls_R_factor_all 0.0754
_refine_ls_R_factor_gt 0.0485
_refine_ls_shift/su_max 0.000
_refine_ls_shift/su_mean 0.000
_refine_ls_structure_factor_coef Fsqd
_refine_ls_weighting_details 'w=1/[\s^2^(Fo^2^)+(0.0591P)^2^] where P=(Fo^2^+2Fc^2^)/3'
_refine_ls_weighting_scheme calc
_refine_ls_wR_factor_gt 0.1042
_refine_ls_wR_factor_ref 0.1261
_reflns_Friedel_coverage 0.362
_reflns_Friedel_fraction_full 0.530
_reflns_Friedel_fraction_max 0.369
_reflns_number_gt 1675
_reflns_number_total 2368
_reflns_threshold_expression 'I > 2\s(I)'
_cod_data_source_file cs1c04523_si_001.cif
_cod_data_source_block 210409-bxh02-pwy
_cod_original_cell_volume 679.4(4)
_cod_database_code 4519168
_shelx_shelxl_version_number 2018/3
_shelx_space_group_comment
;
The symmetry employed for this shelxl refinement is uniquely defined
by the following loop, which should always be used as a source of
symmetry information in preference to the above space-group names.
They are only intended as comments.
;
_reflns_odcompleteness_completeness 99.09
_reflns_odcompleteness_iscentric 1
_reflns_odcompleteness_theta 26.32
_olex2_refinement_description
;
1. Fixed Uiso
 At 1.2 times of:
  All C(H) groups, All C(H,H) groups
 At 1.5 times of:
  All C(H,H,H) groups
2.a Ternary CH refined with riding coordinates:
 C006(H006), C007(H007)
2.b Secondary CH2 refined with riding coordinates:
 C00F(H00A,H00B), C00G(H00E,H00F), C00H(H00G,H00H)
2.c Aromatic/amide H refined with riding coordinates:
 C009(H009), C00C(H00C), C00D(H00D)
2.d Idealised Me refined as rotating group:
 C00J(H00I,H00J,H00K)
2.e :
 C1(H1)
;
_olex2_submission_special_instructions 'No special instructions were received'
_oxdiff_exptl_absorpt_empirical_details
;
Empirical correction (ABSPACK) includes:
- Absorption correction using spherical harmonics
- Frame scaling
;
_oxdiff_exptl_absorpt_empirical_full_max 1.720
_oxdiff_exptl_absorpt_empirical_full_min 0.526

loop_
_space_group_symop_operation_xyz
'x, y, z'
'-x, y+1/2, -z'

loop_
_atom_site_label
_atom_site_type_symbol
_atom_site_fract_x
_atom_site_fract_y
_atom_site_fract_z
_atom_site_U_iso_or_equiv
_atom_site_adp_type
_atom_site_occupancy
_atom_site_site_symmetry_order
_atom_site_calc_flag
_atom_site_refinement_flags_posn
_atom_site_refinement_flags_adp
_atom_site_refinement_flags_occupancy
_atom_site_disorder_assembly
_atom_site_disorder_group
F3 F 0.1704(2) 0.4771(6) 0.6683(2) 0.0881(8) Uani 1 1 d . . . . .
O002 O 0.4319(2) 0.3289(5) 0.60934(19) 0.0581(6) Uani 1 1 d . . . . .
F1 F 0.0943(2) 0.7582(6) 0.5420(2) 0.1026(10) Uani 1 1 d . . . . .
F2 F 0.1988(2) 0.8414(6) 0.7250(2) 0.1148(11) Uani 1 1 d . . . . .
C005 C 0.5004(3) 0.4221(6) 0.7204(3) 0.0481(8) Uani 1 1 d . . . . .
C006 C 0.3501(3) 0.5242(7) 0.5374(3) 0.0547(9) Uani 1 1 d . . . . .
H006 H 0.404370 0.602999 0.499685 0.066 Uiso 1 1 calc R . . . .
C007 C 0.3317(3) 0.7048(7) 0.6250(3) 0.0559(9) Uani 1 1 d . . . . .
H007 H 0.345372 0.867270 0.602114 0.067 Uiso 1 1 calc R . . . .
C008 C 0.4496(3) 0.6383(6) 0.7379(3) 0.0469(7) Uani 1 1 d . . . . .
C009 C 0.5073(3) 0.7538(7) 0.8450(3) 0.0553(9) Uani 1 1 d . . . . .
H009 H 0.471937 0.898904 0.856530 0.066 Uiso 1 1 calc R . . . .
C00A C 0.6184(3) 0.6533(7) 0.9356(3) 0.0556(9) Uani 1 1 d . . . . .
C00B C 0.1990(4) 0.6938(10) 0.6396(4) 0.0762(13) Uani 1 1 d . . . . .
C00C C 0.6092(3) 0.3157(7) 0.8082(3) 0.0560(9) Uani 1 1 d . . . . .
H00C H 0.643283 0.169544 0.796440 0.067 Uiso 1 1 calc R . . . .
C00D C 0.6658(3) 0.4345(7) 0.9145(3) 0.0585(9) Uani 1 1 d . . . . .
H00D H 0.739318 0.364755 0.974882 0.070 Uiso 1 1 calc R . . . .
C00E C 0.0823(4) 0.3579(9) 0.1732(3) 0.0697(11) Uani 1 1 d . . . . .
C00F C 0.1362(4) 0.1645(8) 0.2572(3) 0.0680(10) Uani 1 1 d . . . . .
H00A H 0.160332 0.031834 0.218601 0.082 Uiso 1 1 calc R . . . .
H00B H 0.066308 0.109786 0.282878 0.082 Uiso 1 1 calc R . . . .
C00G C 0.2271(3) 0.4183(8) 0.4411(3) 0.0591(9) Uani 1 1 d . . . . .
H00E H 0.173385 0.546562 0.391685 0.071 Uiso 1 1 calc R . . . .
H00F H 0.171629 0.339579 0.476490 0.071 Uiso 1 1 calc R . . . .
C00H C 0.2611(3) 0.2403(8) 0.3644(3) 0.0632(10) Uani 1 1 d . . . . .
H00G H 0.302196 0.100050 0.410963 0.076 Uiso 1 1 calc R . . . .
H00H H 0.327156 0.310811 0.338178 0.076 Uiso 1 1 calc R . . . .
C00J C 0.6850(4) 0.7803(9) 1.0515(3) 0.0752(12) Uani 1 1 d . . . . .
H00I H 0.730891 0.920217 1.040920 0.113 Uiso 1 1 calc GR . . . .
H00J H 0.749574 0.675615 1.107372 0.113 Uiso 1 1 calc GR . . . .
H00K H 0.617067 0.826219 1.080148 0.113 Uiso 1 1 calc GR . . . .
C1 C 0.0421(5) 0.5150(11) 0.1071(4) 0.0919(15) Uani 1 1 d . . . . .
H1 H 0.009898 0.640834 0.054194 0.110 Uiso 1 1 calc R . . . .

loop_
_atom_site_aniso_label
_atom_site_aniso_U_11
_atom_site_aniso_U_22
_atom_site_aniso_U_33
_atom_site_aniso_U_23
_atom_site_aniso_U_13
_atom_site_aniso_U_12
F3 0.0635(14) 0.124(2) 0.0883(16) -0.0067(16) 0.0428(13) -0.0140(14)
O002 0.0494(12) 0.0616(15) 0.0565(13) -0.0024(12) 0.0136(10) 0.0060(12)
F1 0.0569(13) 0.136(2) 0.0921(16) -0.0139(17) 0.0049(12) 0.0396(14)
F2 0.0696(15) 0.157(3) 0.1098(19) -0.060(2) 0.0265(14) 0.0236(17)
C005 0.0409(16) 0.0485(19) 0.0562(19) 0.0023(17) 0.0203(15) -0.0027(15)
C006 0.0458(18) 0.066(2) 0.0533(18) 0.0094(18) 0.0203(15) 0.0053(16)
C007 0.0501(18) 0.052(2) 0.060(2) 0.0064(17) 0.0153(15) 0.0074(16)
C008 0.0391(16) 0.0490(18) 0.0528(19) 0.0058(16) 0.0183(15) -0.0010(14)
C009 0.0462(18) 0.054(2) 0.066(2) 0.0038(18) 0.0221(16) 0.0029(15)
C00A 0.0503(19) 0.059(2) 0.058(2) 0.0025(18) 0.0214(17) -0.0098(17)
C00B 0.055(2) 0.099(4) 0.068(3) -0.016(3) 0.018(2) 0.023(2)
C00C 0.0453(17) 0.052(2) 0.066(2) 0.0056(18) 0.0161(16) 0.0048(16)
C00D 0.0477(18) 0.061(2) 0.061(2) 0.009(2) 0.0151(16) 0.0025(17)
C00E 0.056(2) 0.092(3) 0.050(2) -0.009(2) 0.0094(17) 0.000(2)
C00F 0.069(2) 0.072(3) 0.065(2) -0.010(2) 0.0288(19) 0.001(2)
C00G 0.0471(18) 0.079(3) 0.0513(18) -0.0003(19) 0.0198(15) 0.0042(17)
C00H 0.053(2) 0.082(3) 0.0530(19) 0.003(2) 0.0190(16) 0.0105(18)
C00J 0.070(2) 0.085(3) 0.062(2) -0.002(2) 0.0181(19) -0.007(2)
C1 0.079(3) 0.108(4) 0.065(3) -0.001(3) 0.003(2) -0.003(3)

loop_
_atom_type_symbol
_atom_type_description
_atom_type_scat_dispersion_real
_atom_type_scat_dispersion_imag
_atom_type_scat_source
C C 0.0033 0.0016 'International Tables Vol C Tables 4.2.6.8 and 6.1.1.4'
H H 0.0000 0.0000 'International Tables Vol C Tables 4.2.6.8 and 6.1.1.4'
F F 0.0171 0.0103 'International Tables Vol C Tables 4.2.6.8 and 6.1.1.4'
O O 0.0106 0.0060 'International Tables Vol C Tables 4.2.6.8 and 6.1.1.4'

loop_
_geom_angle_atom_site_label_1
_geom_angle_atom_site_label_2
_geom_angle_atom_site_label_3
_geom_angle
_geom_angle_site_symmetry_1
_geom_angle_site_symmetry_3
_geom_angle_publ_flag
C005 O002 C006 106.2(3) . . ?
O002 C005 C008 113.6(3) . . ?
C00C C005 O002 125.0(3) . . ?
C00C C005 C008 121.4(3) . . ?
O002 C006 C007 105.9(2) . . ?
O002 C006 C00G 108.3(3) . . ?
C00G C006 C007 119.8(3) . . ?
C008 C007 C006 101.2(3) . . ?
C00B C007 C006 116.3(3) . . ?
C00B C007 C008 111.4(3) . . ?
C005 C008 C007 108.0(3) . . ?
C005 C008 C009 120.4(3) . . ?
C009 C008 C007 131.6(3) . . ?
C008 C009 C00A 120.0(3) . . ?
C009 C00A C00J 120.6(4) . . ?
C00D C00A C009 117.7(3) . . ?
C00D C00A C00J 121.6(4) . . ?
F3 C00B F1 106.7(4) . . ?
F3 C00B F2 106.3(4) . . ?
F3 C00B C007 113.3(3) . . ?
F1 C00B F2 106.5(3) . . ?
F1 C00B C007 112.2(4) . . ?
F2 C00B C007 111.3(4) . . ?
C005 C00C C00D 117.4(3) . . ?
C00C C00D C00A 123.2(3) . . ?
C1 C00E C00F 178.4(4) . . ?
C00E C00F C00H 112.2(4) . . ?
C006 C00G C00H 113.7(3) . . ?
C00G C00H C00F 112.5(3) . . ?

loop_
_geom_bond_atom_site_label_1
_geom_bond_atom_site_label_2
_geom_bond_distance
_geom_bond_site_symmetry_2
_geom_bond_publ_flag
F3 C00B 1.332(6) . ?
O002 C005 1.378(4) . ?
O002 C006 1.462(4) . ?
F1 C00B 1.333(4) . ?
F2 C00B 1.340(5) . ?
C005 C008 1.378(4) . ?
C005 C00C 1.375(4) . ?
C006 C007 1.549(5) . ?
C006 C00G 1.505(5) . ?
C007 C008 1.512(4) . ?
C007 C00B 1.500(5) . ?
C008 C009 1.380(5) . ?
C009 C00A 1.391(5) . ?
C00A C00D 1.389(5) . ?
C00A C00J 1.502(5) . ?
C00C C00D 1.380(5) . ?
C00E C00F 1.452(6) . ?
C00E C1 1.161(6) . ?
C00F C00H 1.525(5) . ?
C00G C00H 1.513(5) . ?
